data_4115466
loop_
_publ_author_name
'Tetsuhiro Nemoto'
'Takashi Ohshima'
'Kentaro Yamaguchi'
'Masakatsu Shibasaki'

_publ_section_title
;
 Catalytic Asymmetric Epoxidation of Enones Using La-BINOL-Triphenylarsine
 Oxide Complex: Structural Determination of the Asymmetric Catalyst
;
_journal_name_full 'Journal of the American Chemical Society'
_journal_page_first 2725
_journal_page_last 2732
_journal_paper_doi 10.1021/ja004201e
_journal_volume 123
_journal_year 2001
_chemical_formula_sum 'C98 H80 As3 La O9'
_chemical_formula_weight 1765.37
_space_group_IT_number 152
_symmetry_cell_setting trigonal
_symmetry_Int_Tables_number 152
_symmetry_space_group_name_Hall 'P 31 2"'
_symmetry_space_group_name_H-M 'P 31 2 1'
_cell_angle_alpha 90
_cell_angle_beta 90
_cell_angle_gamma 120
_cell_formula_units_Z 3
_cell_length_a 17.6048(6)
_cell_length_b 17.6048(6)
_cell_length_c 26.653(1)
_cell_measurement_temperature 173.2
_cell_volume 7153.8(4)
_computing_cell_refinement P
_computing_data_collection P
_computing_data_reduction 'teXsan Ver. 1.10'
_computing_publication_material 'teXsan Ver. 1.10'
_computing_structure_refinement 'teXsan Ver. 1.10'
_computing_structure_solution SIR92
_diffrn_measured_fraction_theta_full 0.9920
_diffrn_measured_fraction_theta_max 0.9920
_diffrn_measurement_device_type 'Bruker Smart 1000 CCD'
_diffrn_measurement_method \w
_diffrn_radiation_type 'Mo K\a'
_diffrn_radiation_wavelength 0.7107
_diffrn_reflns_av_R_equivalents 0.032
_diffrn_reflns_limit_h_max 20
_diffrn_reflns_limit_h_min 0
_diffrn_reflns_limit_k_max 20
_diffrn_reflns_limit_k_min 0
_diffrn_reflns_limit_l_max 34
_diffrn_reflns_limit_l_min 0
_diffrn_reflns_number 42913
_diffrn_reflns_theta_full 28.50
_diffrn_reflns_theta_max 28.50
_exptl_absorpt_coefficient_mu 1.530
_exptl_absorpt_correction_type none
_exptl_crystal_colour clear
_exptl_crystal_density_diffrn 1.229
_exptl_crystal_description prism
_exptl_crystal_size_max 0.450
_exptl_crystal_size_mid 0.400
_exptl_crystal_size_min 0.350
_refine_diff_density_max 1.10
_refine_diff_density_min -0.58
_refine_ls_extinction_coef 0.001(1)
_refine_ls_extinction_method 'Zachariasen(1967) type 2 gaussian isotropic'
_refine_ls_goodness_of_fit_ref 1.845
_refine_ls_hydrogen_treatment noref
_refine_ls_number_parameters 561
_refine_ls_number_reflns 4804
_refine_ls_R_factor_gt 0.0544
_refine_ls_shift/su_max 5.1410
_refine_ls_structure_factor_coef F
_refine_ls_weighting_details 'w = 1/[\s^2^(Fo) + 0.00123|Fo|^2^]'
_refine_ls_weighting_scheme calc
_refine_ls_wR_factor_ref 0.0820
_reflns_number_gt 4804
_reflns_number_total 6315
_reflns_threshold_expression F^2^>3.0\s(F^2^)
_cod_data_source_file ja004201e.cif
_cod_data_source_block Compound_13
_cod_original_cell_volume 7153.9(5)
_cod_original_sg_symbol_H-M 'P 31 2 1 '
_cod_original_formula_sum 'C98 H80 As3 La O9 '
_cod_database_code 4115466

loop_
_symmetry_equiv_pos_as_xyz
x,y,z
-y,x-y,1/3+z
-x+y,-x,2/3+z
y,x,-z
-x,-x+y,1/3-z
x-y,-y,2/3-z

loop_
_atom_site_label
_atom_site_type_symbol
_atom_site_fract_x
_atom_site_fract_y
_atom_site_fract_z
_atom_site_U_iso_or_equiv
_atom_site_adp_type
_atom_site_occupancy
_atom_site_calc_flag
_atom_site_refinement_flags
La(1) La -0.24906(3) 0.0000 -0.8333 0.0338(1) Uani 0.50 d P
As(1) As -0.13531(5) 0.25578(5) -0.86866(3) 0.0384(2) Uani 1.00 d .
As(2) As -0.03923(9) -0.0269(1) -0.81554(6) 0.0433(4) Uani 0.50 d P
O(1) O -0.1802(3) 0.1497(3) -0.8561(2) 0.047(1) Uani 1.00 d .
O(2) O -0.3695(3) 0.0325(4) -0.7928(2) 0.048(1) Uani 1.00 d .
O(3) O -0.2173(3) 0.0355(4) -0.7447(2) 0.059(1) Uani 1.00 d .
O(4) O -0.1133(4) 0.0000 -0.8333 0.053(2) Uani 0.50 d P
O(5) O -0.738(2) -0.184(2) -0.8208(9) 0.34(1) Uani 1.00 d .
O(6) O -0.417(2) -0.080(1) -0.2199(9) 0.42(1) Uani 1.00 d .
C(1) C -0.1188(5) 0.2748(5) -0.9390(3) 0.044(2) Uani 1.00 d .
C(2) C -0.1828(5) 0.2067(5) -0.9704(3) 0.051(2) Uani 1.00 d .
C(3) C -0.1804(6) 0.2204(6) -1.0217(3) 0.057(2) Uani 1.00 d .
C(4) C -0.1122(6) 0.2983(5) -1.0420(3) 0.059(2) Uani 1.00 d .
C(5) C -0.0529(7) 0.3640(6) -1.0112(4) 0.068(3) Uani 1.00 d .
C(6) C -0.0543(5) 0.3535(5) -0.9589(3) 0.047(2) Uani 1.00 d .
C(7) C -0.0246(5) 0.3198(6) -0.8346(3) 0.058(2) Uani 1.00 d .
C(8) C 0.0191(6) 0.2729(8) -0.8232(4) 0.081(3) Uani 1.00 d .
C(9) C 0.0983(8) 0.3208(9) -0.7944(5) 0.106(4) Uani 1.00 d .
C(10) C 0.1283(8) 0.4039(9) -0.7773(4) 0.095(4) Uani 1.00 d .
C(11) C 0.0799(9) 0.4444(8) -0.7885(4) 0.103(4) Uani 1.00 d .
C(12) C 0.0031(8) 0.4041(6) -0.8172(4) 0.086(3) Uani 1.00 d .
C(13) C -0.2096(5) 0.2967(6) -0.8467(3) 0.053(2) Uani 1.00 d .
C(14) C -0.2059(10) 0.3701(9) -0.8691(4) 0.159(4) Uani 1.00 d .
C(15) C -0.248(1) 0.413(1) -0.8517(6) 0.216(5) Uani 1.00 d .
C(16) C -0.302(1) 0.380(1) -0.8122(6) 0.227(5) Uani 1.00 d .
C(17) C -0.3298(7) 0.2766(9) -0.7927(4) 0.100(4) Uani 1.00 d .
C(18) C -0.2697(6) 0.2505(6) -0.8082(3) 0.063(2) Uani 1.00 d .
C(19) C -0.2102(5) 0.1048(6) -0.7240(3) 0.051(2) Uani 1.00 d .
C(20) C -0.1255(5) 0.1861(7) -0.7208(3) 0.063(2) Uani 1.00 d .
C(21) C -0.1183(7) 0.2567(7) -0.7021(3) 0.073(3) Uani 1.00 d .
C(22) C -0.1888(6) 0.2659(6) -0.6846(3) 0.061(2) Uani 1.00 d .
C(23) C -0.1786(9) 0.3454(7) -0.6674(4) 0.089(3) Uani 1.00 d .
C(24) C -0.248(1) 0.3511(7) -0.6500(5) 0.103(4) Uani 1.00 d .
C(25) C -0.3322(9) 0.2755(7) -0.6493(4) 0.094(4) Uani 1.00 d .
C(26) C -0.3443(6) 0.1983(6) -0.6667(3) 0.064(2) Uani 1.00 d .
C(27) C -0.2710(6) 0.1914(5) -0.6839(3) 0.056(2) Uani 1.00 d .
C(28) C -0.2813(5) 0.1079(6) -0.7029(3) 0.049(2) Uani 1.00 d .
C(29) C -0.3718(5) 0.0274(4) -0.7040(3) 0.044(2) Uani 1.00 d .
C(30) C -0.4100(5) 0.0000(5) -0.6667(3) 0.047(2) Uani 1.00 d S
C(31) C -0.3812(6) 0.0165(5) -0.6104(3) 0.059(2) Uani 1.00 d .
C(32) C -0.4270(7) -0.0248(6) -0.5694(3) 0.073(3) Uani 1.00 d .
C(33) C -0.5094(7) -0.0992(7) -0.5724(4) 0.079(3) Uani 1.00 d .
C(34) C -0.5461(6) -0.1336(5) -0.6185(3) 0.065(2) Uani 1.00 d .
C(35) C -0.5030(5) -0.0937(5) -0.6632(3) 0.054(2) Uani 1.00 d .
C(36) C -0.5365(5) -0.1260(5) -0.7102(3) 0.052(2) Uani 1.00 d .
C(37) C -0.4931(5) -0.0847(5) -0.7532(3) 0.053(2) Uani 1.00 d .
C(38) C -0.4099(5) -0.0067(5) -0.7510(3) 0.043(2) Uani 1.00 d .
C(39) C -0.0066(5) -0.0694(6) -0.8788(3) 0.058(2) Uani 1.00 d .
C(40) C 0.0456(8) -0.0994(8) -0.8687(5) 0.114(3) Uani 1.00 d .
C(41) C 0.044(1) -0.171(1) -0.8950(8) 0.223(7) Uani 1.00 d .
C(42) C 0.0017(9) -0.187(1) -0.9464(6) 0.142(5) Uani 1.00 d .
C(43) C -0.0460(9) -0.1521(7) -0.9569(4) 0.092(4) Uani 1.00 d .
C(44) C -0.0542(8) -0.0884(8) -0.9200(5) 0.102(4) Uani 1.00 d .
C(45) C -0.0824(7) -0.1190(8) -0.7636(5) 0.032(3) Uani 0.50 d P
C(46) C -0.1494(7) -0.1241(9) -0.7318(4) 0.032(3) Uani 0.50 d P
C(47) C -0.175(1) -0.182(1) -0.6965(7) 0.062(5) Uani 0.50 d P
C(48) C -0.152(2) -0.236(2) -0.6928(9) 0.109(8) Uani 0.50 d P
C(49) C -0.096(2) -0.245(2) -0.738(1) 0.128(10) Uani 0.50 d P
C(50) C -0.072(2) -0.182(2) -0.7671(10) 0.113(9) Uani 0.50 d P
C(51) C -0.781(2) -0.123(2) -0.8226(7) 0.211(9) Uani 1.00 d .
C(52) C -0.741(2) -0.100(2) -0.7897(8) 0.31(1) Uani 1.00 d .
C(53) C -0.765(2) -0.149(2) -0.7547(7) 0.31(1) Uani 1.00 d .
C(54) C -0.811(2) -0.231(2) -0.7812(8) 0.35(1) Uani 1.00 d .
H(1) H -0.2260 0.1528 -0.9559 0.0606 Uiso 1.00 calc .
H(2) H -0.2251 0.1779 -1.0432 0.0678 Uiso 1.00 calc .
H(3) H -0.1065 0.3059 -1.0774 0.0699 Uiso 1.00 calc .
H(4) H -0.0096 0.4180 -1.0258 0.0816 Uiso 1.00 calc .
H(5) H -0.0122 0.3988 -0.9378 0.0558 Uiso 1.00 calc .
H(6) H 0.0000 0.2152 -0.8333 0.0976 Uiso 1.00 calc S
H(7) H 0.1318 0.2935 -0.7868 0.1285 Uiso 1.00 calc .
H(8) H 0.1811 0.4344 -0.7585 0.1141 Uiso 1.00 calc .
H(9) H 0.0998 0.5024 -0.7763 0.1216 Uiso 1.00 calc .
H(10) H -0.0300 0.4329 -0.8240 0.1038 Uiso 1.00 calc .
H(11) H -0.1721 0.3919 -0.8992 0.1910 Uiso 1.00 calc .
H(12) H -0.2410 0.4640 -0.8679 0.2602 Uiso 1.00 calc .
H(13) H -0.3222 0.4151 -0.7948 0.2703 Uiso 1.00 calc .
H(14) H -0.3815 0.2401 -0.7737 0.1212 Uiso 1.00 calc .
H(15) H -0.2697 0.2013 -0.7923 0.0760 Uiso 1.00 calc .
H(16) H -0.0740 0.1867 -0.7330 0.0760 Uiso 1.00 calc .
H(17) H -0.0608 0.3065 -0.6999 0.0885 Uiso 1.00 calc .
H(18) H -0.1214 0.3970 -0.6678 0.1067 Uiso 1.00 calc .
H(19) H -0.2397 0.4060 -0.6378 0.1248 Uiso 1.00 calc .
H(20) H -0.3825 0.2792 -0.6367 0.1149 Uiso 1.00 calc .
H(21) H -0.4019 0.1475 -0.6677 0.0766 Uiso 1.00 calc .
H(22) H -0.3245 0.0666 -0.6071 0.0704 Uiso 1.00 calc .
H(23) H -0.4027 -0.0022 -0.5372 0.0869 Uiso 1.00 calc .
H(24) H -0.5403 -0.1263 -0.5421 0.0943 Uiso 1.00 calc .
H(25) H -0.6023 -0.1859 -0.6198 0.0782 Uiso 1.00 calc .
H(26) H -0.5919 -0.1790 -0.7127 0.0628 Uiso 1.00 calc .
H(27) H -0.5191 -0.1079 -0.7853 0.0638 Uiso 1.00 calc .
H(28) H 0.0871 -0.0724 -0.8423 0.1348 Uiso 1.00 calc .
H(29) H 0.0669 -0.2043 -0.8814 0.2674 Uiso 1.00 calc .
H(30) H 0.0087 -0.2244 -0.9695 0.1696 Uiso 1.00 calc .
H(31) H -0.0761 -0.1654 -0.9884 0.1110 Uiso 1.00 calc .
H(32) H -0.0908 -0.0637 -0.9267 0.1205 Uiso 1.00 calc .
H(33) H -0.1733 -0.0871 -0.7364 0.0391 Uiso 0.50 calc P
H(34) H -0.2161 -0.1826 -0.6730 0.0733 Uiso 0.50 calc P
H(35) H -0.1625 -0.2729 -0.6627 0.1100 Uiso 0.50 calc P
H(36) H -0.0788 -0.2893 -0.7385 0.1219 Uiso 0.50 calc P
H(37) H -0.0485 -0.1930 -0.7966 0.1159 Uiso 0.50 calc P

loop_
_atom_site_aniso_label
_atom_site_aniso_U_11
_atom_site_aniso_U_22
_atom_site_aniso_U_33
_atom_site_aniso_U_12
_atom_site_aniso_U_13
_atom_site_aniso_U_23
La(1) 0.0284(2) 0.0361(3) 0.0394(2) 0.0181 0.0021(1) 0.0042
As(1) 0.0390(3) 0.0358(3) 0.0379(3) 0.0169(2) 0.0007(3) 0.0040(3)
As(2) 0.0304(6) 0.0582(8) 0.0451(8) 0.0251(5) -0.0061(6) -0.0057(6)
O(1) 0.043(2) 0.042(2) 0.053(3) 0.018(2) 0.010(2) 0.013(2)
O(2) 0.039(2) 0.061(3) 0.038(2) 0.020(2) 0.007(2) -0.001(2)
O(3) 0.065(3) 0.097(3) 0.036(3) 0.056(2) 0.006(2) 0.000(2)
O(4) 0.043(3) 0.076(6) 0.051(4) 0.0381 0.001(2) 0.0014
O(5) 0.26(2) 0.27(2) 0.36(3) 0.05(2) -0.03(2) 0.06(2)
O(6) 0.46(4) 0.35(2) 0.34(2) 0.11(3) 0.00(2) -0.22(2)
C(1) 0.050(4) 0.044(3) 0.039(3) 0.026(3) -0.001(3) -0.003(3)
C(2) 0.044(4) 0.062(4) 0.044(4) 0.025(3) -0.007(3) -0.007(4)
C(3) 0.058(4) 0.062(5) 0.051(5) 0.029(3) -0.001(4) -0.003(4)
C(4) 0.080(5) 0.055(4) 0.048(4) 0.038(4) -0.003(4) -0.002(4)
C(5) 0.086(6) 0.048(4) 0.065(5) 0.029(4) 0.022(5) 0.013(4)
C(6) 0.055(4) 0.044(4) 0.033(4) 0.019(3) 0.008(3) 0.003(3)
C(7) 0.040(4) 0.067(5) 0.043(4) 0.010(4) -0.002(3) 0.015(4)
C(8) 0.051(5) 0.115(8) 0.064(5) 0.031(5) -0.004(4) 0.029(5)
C(9) 0.081(6) 0.141(9) 0.100(8) 0.059(6) -0.004(6) 0.050(7)
C(10) 0.071(7) 0.107(9) 0.074(7) 0.019(6) -0.019(6) 0.007(7)
C(11) 0.104(10) 0.086(8) 0.058(6) 0.002(7) -0.008(6) -0.006(6)
C(12) 0.090(8) 0.046(5) 0.077(6) 0.000(5) -0.028(6) 0.005(5)
C(13) 0.074(5) 0.075(4) 0.030(3) 0.051(3) 0.000(3) 0.004(3)
C(14) 0.316(9) 0.225(7) 0.077(6) 0.240(5) 0.077(7) 0.070(6)
C(15) 0.398(10) 0.298(8) 0.15(1) 0.322(5) 0.151(9) 0.124(8)
C(16) 0.346(10) 0.48(1) 0.087(9) 0.375(6) 0.033(9) 0.05(1)
C(17) 0.096(6) 0.181(9) 0.062(6) 0.097(5) 0.005(5) -0.008(7)
C(18) 0.071(4) 0.090(5) 0.052(5) 0.058(3) -0.012(4) -0.014(4)
C(19) 0.044(4) 0.070(5) 0.034(4) 0.026(3) 0.007(3) 0.005(3)
C(20) 0.033(3) 0.097(6) 0.048(4) 0.025(4) 0.003(3) 0.018(5)
C(21) 0.058(5) 0.067(6) 0.047(4) -0.004(5) -0.006(4) 0.009(5)
C(22) 0.049(5) 0.049(5) 0.060(5) 0.007(4) -0.014(4) 0.006(4)
C(23) 0.112(9) 0.067(6) 0.063(6) 0.026(6) -0.022(6) -0.005(5)
C(24) 0.15(1) 0.057(6) 0.090(7) 0.043(6) -0.032(8) -0.022(5)
C(25) 0.146(10) 0.046(5) 0.080(7) 0.039(5) 0.013(7) -0.012(5)
C(26) 0.086(5) 0.053(4) 0.061(5) 0.041(3) 0.010(5) -0.002(4)
C(27) 0.068(5) 0.043(4) 0.043(4) 0.016(4) -0.012(4) -0.001(3)
C(28) 0.045(4) 0.052(4) 0.041(4) 0.017(3) 0.009(3) 0.009(4)
C(29) 0.048(3) 0.043(3) 0.050(4) 0.029(2) 0.012(3) 0.007(3)
C(30) 0.056(4) 0.039(3) 0.052(4) 0.027(3) 0.018(3) 0.004(3)
C(31) 0.086(5) 0.055(4) 0.039(4) 0.038(4) 0.019(4) 0.008(3)
C(32) 0.117(7) 0.066(5) 0.041(4) 0.050(4) 0.016(5) 0.005(4)
C(33) 0.098(6) 0.067(5) 0.080(6) 0.048(4) 0.032(5) 0.025(5)
C(34) 0.077(5) 0.051(4) 0.068(5) 0.033(3) 0.034(4) 0.009(4)
C(35) 0.056(4) 0.030(3) 0.075(5) 0.021(3) 0.026(4) 0.015(4)
C(36) 0.052(4) 0.037(4) 0.067(5) 0.022(3) 0.020(4) 0.003(3)
C(37) 0.040(4) 0.042(4) 0.072(5) 0.017(3) 0.005(4) -0.009(4)
C(38) 0.042(3) 0.046(3) 0.041(4) 0.023(3) 0.003(3) -0.005(3)
C(39) 0.037(4) 0.052(4) 0.074(5) 0.015(3) -0.001(4) -0.020(4)
C(40) 0.164(7) 0.155(6) 0.095(7) 0.135(4) -0.051(6) -0.063(6)
C(41) 0.158(9) 0.34(1) 0.26(2) 0.189(8) -0.11(1) -0.20(1)
C(42) 0.121(8) 0.22(1) 0.13(1) 0.118(7) 0.006(8) -0.049(9)
C(43) 0.116(9) 0.075(7) 0.075(7) 0.040(6) -0.015(6) 0.006(6)
C(44) 0.104(7) 0.082(6) 0.129(9) 0.053(5) -0.058(6) -0.019(6)
C(45) 0.018(5) 0.029(6) 0.043(7) 0.009(4) 0.002(5) 0.001(5)
C(46) 0.023(5) 0.051(7) 0.017(5) 0.014(4) -0.004(4) 0.006(5)
C(47) 0.050(7) 0.074(9) 0.08(1) 0.047(5) 0.018(8) 0.010(9)
C(48) 0.06(1) 0.12(2) 0.10(2) 0.02(1) 0.02(1) 0.04(1)
C(49) 0.09(2) 0.13(2) 0.14(2) 0.04(1) -0.01(2) 0.05(2)
C(50) 0.08(2) 0.13(2) 0.09(2) 0.03(1) -0.02(1) 0.02(2)
C(51) 0.29(2) 0.29(2) 0.13(1) 0.21(1) -0.06(1) -0.01(1)
C(52) 0.51(4) 0.18(2) 0.19(2) 0.14(2) -0.21(2) -0.06(2)
C(53) 0.29(3) 0.46(4) 0.11(1) 0.14(3) -0.09(2) -0.12(2)
C(54) 0.38(4) 0.20(3) 0.12(1) -0.10(3) -0.02(2) 0.02(2)

loop_
_atom_type_symbol
_atom_type_description
_atom_type_scat_dispersion_real
_atom_type_scat_dispersion_imag
_atom_type_scat_source
C C 0.003 0.002
;International Tables for Crystallography
(1992, Vol. C, Tables 4.2.6.8 and 6.1.1.1)
;
H H 0.000 0.000
;International Tables for Crystallography
(1992, Vol. C, Table 6.1.1.2)
;
O O 0.011 0.006
;International Tables for Crystallography
(1992, Vol. C, Tables 4.2.6.8 and 6.1.1.1)
;
As As 0.050 2.006
;International Tables for Crystallography
(1992, Vol. C, Tables 4.2.6.8 and 6.1.1.1)
;
La La -0.287 2.452
;International Tables for Crystallography
(1992, Vol. C, Tables 4.2.6.8 and 6.1.1.1)
;

loop_
_geom_angle_atom_site_label_1
_geom_angle_atom_site_label_2
_geom_angle_atom_site_label_3
_geom_angle
_geom_angle_site_symmetry_2
_geom_angle_site_symmetry_3
_geom_angle_publ_flag
O(1) La(1) O(1) 174.9(3) 1_555 6_556 yes
O(1) La(1) O(2) 83.4(2) 1_555 1_555 yes
O(1) La(1) O(2) 92.0(2) 1_555 6_556 yes
O(1) La(1) O(3) 92.2(2) 1_555 1_555 yes
O(1) La(1) O(3) 88.3(2) 1_555 6_556 yes
O(1) La(1) O(4) 92.5(1) 1_555 1_555 yes
O(1) La(1) O(2) 92.0(2) 6_556 1_555 yes
O(1) La(1) O(2) 83.4(2) 6_556 6_556 yes
O(1) La(1) O(3) 88.3(2) 6_556 1_555 yes
O(1) La(1) O(3) 92.2(2) 6_556 6_556 yes
O(1) La(1) O(4) 92.5(1) 6_556 1_555 yes
O(2) La(1) O(2) 52.6(2) 1_555 6_556 yes
O(2) La(1) O(3) 70.1(2) 1_555 1_555 yes
O(2) La(1) O(3) 121.5(2) 1_555 6_556 yes
O(2) La(1) O(4) 153.7(1) 1_555 1_555 yes
O(2) La(1) O(3) 121.5(2) 6_556 1_555 yes
O(2) La(1) O(3) 70.1(2) 6_556 6_556 yes
O(2) La(1) O(4) 153.7(1) 6_556 1_555 yes
O(3) La(1) O(3) 168.3(3) 1_555 6_556 yes
O(3) La(1) O(4) 84.2(1) 1_555 1_555 yes
O(3) La(1) O(4) 84.2(1) 6_556 1_555 yes
O(1) As(1) C(1) 110.0(3) 1_555 1_555 yes
O(1) As(1) C(7) 109.7(3) 1_555 1_555 yes
O(1) As(1) C(13) 109.8(3) 1_555 1_555 yes
C(1) As(1) C(7) 110.0(3) 1_555 1_555 yes
C(1) As(1) C(13) 108.3(3) 1_555 1_555 yes
C(7) As(1) C(13) 108.9(4) 1_555 1_555 yes
As(2) As(2) O(4) 67.8(1) 6_556 1_555 yes
As(2) As(2) C(39) 65.3(3) 6_556 1_555 yes
As(2) As(2) C(39) 77.7(3) 6_556 6_556 yes
As(2) As(2) C(45) 175.2(4) 6_556 1_555 yes
O(4) As(2) C(39) 105.9(3) 1_555 1_555 yes
O(4) As(2) C(39) 112.5(3) 1_555 6_556 yes
O(4) As(2) C(45) 113.5(4) 1_555 1_555 yes
C(39) As(2) C(39) 109.5(5) 1_555 6_556 yes
C(39) As(2) C(45) 110.0(5) 1_555 1_555 yes
C(39) As(2) C(45) 105.4(5) 6_556 1_555 yes
La(1) O(1) As(1) 176.0(3) 1_555 1_555 yes
La(1) O(2) C(38) 120.4(5) 1_555 1_555 yes
La(1) O(3) C(19) 124.1(5) 1_555 1_555 yes
La(1) O(4) As(2) 157.8(1) 1_555 1_555 yes
La(1) O(4) As(2) 157.8(1) 1_555 6_556 yes
As(2) O(4) As(2) 44.3(2) 1_555 6_556 yes
C(51) O(5) C(52) 37(1) 1_555 1_555 yes
C(51) O(5) C(54) 80(2) 1_555 1_555 yes
C(52) O(5) C(54) 75(2) 1_555 1_555 yes
As(1) C(1) C(2) 116.1(5) 1_555 1_555 yes
As(1) C(1) C(6) 122.0(5) 1_555 1_555 yes
C(2) C(1) C(6) 121.5(7) 1_555 1_555 yes
C(1) C(2) C(3) 119.1(7) 1_555 1_555 yes
C(2) C(3) C(4) 119.2(7) 1_555 1_555 yes
C(3) C(4) C(5) 120.7(8) 1_555 1_555 yes
C(4) C(5) C(6) 121.7(8) 1_555 1_555 yes
C(1) C(6) C(5) 117.6(7) 1_555 1_555 yes
As(1) C(7) C(8) 116.5(7) 1_555 1_555 yes
As(1) C(7) C(12) 119.7(8) 1_555 1_555 yes
C(8) C(7) C(12) 123.3(9) 1_555 1_555 yes
C(7) C(8) C(9) 114(1) 1_555 1_555 yes
C(8) C(9) C(10) 123(1) 1_555 1_555 yes
C(9) C(10) C(11) 118(1) 1_555 1_555 yes
C(10) C(11) C(12) 122(1) 1_555 1_555 yes
C(7) C(12) C(11) 117(1) 1_555 1_555 yes
As(1) C(13) C(14) 120.3(7) 1_555 1_555 yes
As(1) C(13) C(18) 118.3(7) 1_555 1_555 yes
C(14) C(13) C(18) 121.4(9) 1_555 1_555 yes
C(13) C(14) C(15) 125(1) 1_555 1_555 yes
C(14) C(15) C(16) 119(1) 1_555 1_555 yes
C(15) C(16) C(17) 117(1) 1_555 1_555 yes
C(16) C(17) C(18) 113(1) 1_555 1_555 yes
C(13) C(18) C(17) 119.8(10) 1_555 1_555 yes
O(3) C(19) C(20) 121.3(8) 1_555 1_555 yes
O(3) C(19) C(28) 123.0(7) 1_555 1_555 yes
C(20) C(19) C(28) 115.6(9) 1_555 1_555 yes
C(19) C(20) C(21) 121.8(9) 1_555 1_555 yes
C(20) C(21) C(22) 125.0(9) 1_555 1_555 yes
C(21) C(22) C(23) 123.0(9) 1_555 1_555 yes
C(21) C(22) C(27) 117.3(10) 1_555 1_555 yes
C(23) C(22) C(27) 119(1) 1_555 1_555 yes
C(22) C(23) C(24) 121(1) 1_555 1_555 yes
C(23) C(24) C(25) 119(1) 1_555 1_555 yes
C(24) C(25) C(26) 120(1) 1_555 1_555 yes
C(25) C(26) C(27) 120.1(10) 1_555 1_555 yes
C(22) C(27) C(26) 118.9(9) 1_555 1_555 yes
C(22) C(27) C(28) 119.2(9) 1_555 1_555 yes
C(26) C(27) C(28) 121.8(7) 1_555 1_555 yes
C(19) C(28) C(27) 120.6(7) 1_555 1_555 yes
C(19) C(28) C(29) 120.0(8) 1_555 1_555 yes
C(27) C(28) C(29) 119.1(8) 1_555 1_555 yes
C(28) C(29) C(30) 122.1(7) 1_555 1_555 yes
C(28) C(29) C(38) 118.2(6) 1_555 1_555 yes
C(30) C(29) C(38) 119.7(6) 1_555 1_555 yes
C(29) C(30) C(31) 122.5(7) 1_555 1_555 yes
C(29) C(30) C(35) 119.7(7) 1_555 1_555 yes
C(31) C(30) C(35) 117.8(7) 1_555 1_555 yes
C(30) C(31) C(32) 120.5(8) 1_555 1_555 yes
C(31) C(32) C(33) 121.8(9) 1_555 1_555 yes
C(32) C(33) C(34) 120.4(9) 1_555 1_555 yes
C(33) C(34) C(35) 121.4(8) 1_555 1_555 yes
C(30) C(35) C(34) 118.0(8) 1_555 1_555 yes
C(30) C(35) C(36) 118.3(7) 1_555 1_555 yes
C(34) C(35) C(36) 123.7(7) 1_555 1_555 yes
C(35) C(36) C(37) 122.2(7) 1_555 1_555 yes
C(36) C(37) C(38) 120.6(8) 1_555 1_555 yes
O(2) C(38) C(29) 120.8(6) 1_555 1_555 yes
O(2) C(38) C(37) 119.7(7) 1_555 1_555 yes
C(29) C(38) C(37) 119.5(7) 1_555 1_555 yes
As(2) C(39) As(2) 36.9(2) 1_555 6_556 yes
As(2) C(39) C(40) 111.4(8) 1_555 1_555 yes
As(2) C(39) C(44) 121.4(9) 1_555 1_555 yes
As(2) C(39) C(40) 130.5(8) 6_556 1_555 yes
As(2) C(39) C(44) 103.9(9) 6_556 1_555 yes
C(40) C(39) C(44) 123(1) 1_555 1_555 yes
C(39) C(40) C(41) 123(1) 1_555 1_555 yes
C(40) C(41) C(42) 114(1) 1_555 1_555 yes
C(41) C(42) C(43) 118(1) 1_555 1_555 yes
C(42) C(43) C(44) 121(1) 1_555 1_555 yes
C(39) C(44) C(43) 115(1) 1_555 1_555 yes
As(2) C(45) C(46) 116(1) 1_555 1_555 yes
As(2) C(45) C(50) 121(1) 1_555 1_555 yes
C(46) C(45) C(50) 119(1) 1_555 1_555 yes
C(45) C(46) C(47) 116(1) 1_555 1_555 yes
C(46) C(47) C(48) 123(1) 1_555 1_555 yes
C(47) C(48) C(49) 118(2) 1_555 1_555 yes
C(48) C(49) C(50) 109(3) 1_555 1_555 yes
C(45) C(50) C(49) 128(3) 1_555 1_555 yes
O(5) C(51) C(52) 77(2) 1_555 1_555 yes
O(5) C(52) C(51) 64(2) 1_555 1_555 yes
O(5) C(52) C(53) 85(2) 1_555 1_555 yes
C(51) C(52) C(53) 116(3) 1_555 1_555 yes
C(52) C(53) C(54) 98(1) 1_555 1_555 yes
O(5) C(54) C(53) 84(1) 1_555 1_555 yes

loop_
_geom_bond_atom_site_label_1
_geom_bond_atom_site_label_2
_geom_bond_distance
_geom_bond_site_symmetry_2
_geom_bond_publ_flag
La(1) O(1) 2.365(5) . yes
La(1) O(1) 2.365(5) 6_556 yes
La(1) O(2) 2.684(6) . yes
La(1) O(2) 2.684(6) 6_556 yes
La(1) O(3) 2.437(5) . yes
La(1) O(3) 2.437(5) 6_556 yes
La(1) O(4) 2.391(8) . yes
As(1) O(1) 1.657(5) . yes
As(1) C(1) 1.902(7) . yes
As(1) C(7) 1.922(8) . yes
As(1) C(13) 1.874(9) . yes
As(2) As(2) 1.254(3) 6_556 yes
As(2) O(4) 1.663(7) . yes
As(2) C(39) 2.039(9) . yes
As(2) C(39) 1.896(9) 6_556 yes
As(2) C(45) 1.97(1) . yes
O(2) C(38) 1.316(9) . yes
O(3) C(19) 1.29(1) . yes
O(5) C(51) 1.59(4) . yes
O(5) C(52) 1.71(4) . yes
O(5) C(54) 1.54(4) . yes
C(1) C(2) 1.43(1) . yes
C(1) C(6) 1.38(1) . yes
C(2) C(3) 1.39(1) . yes
C(3) C(4) 1.40(1) . yes
C(4) C(5) 1.38(1) . yes
C(5) C(6) 1.40(1) . yes
C(7) C(8) 1.42(2) . yes
C(7) C(12) 1.39(1) . yes
C(8) C(9) 1.44(2) . yes
C(9) C(10) 1.36(2) . yes
C(10) C(11) 1.39(2) . yes
C(11) C(12) 1.40(2) . yes
C(13) C(14) 1.39(2) . yes
C(13) C(18) 1.41(1) . yes
C(14) C(15) 1.37(2) . yes
C(15) C(16) 1.34(2) . yes
C(16) C(17) 1.71(2) . yes
C(17) C(18) 1.41(2) . yes
C(19) C(20) 1.46(1) . yes
C(19) C(28) 1.40(1) . yes
C(20) C(21) 1.28(2) . yes
C(21) C(22) 1.41(2) . yes
C(22) C(23) 1.40(2) . yes
C(22) C(27) 1.38(1) . yes
C(23) C(24) 1.36(2) . yes
C(24) C(25) 1.41(2) . yes
C(25) C(26) 1.35(1) . yes
C(26) C(27) 1.43(1) . yes
C(27) C(28) 1.48(1) . yes
C(28) C(29) 1.513(10) . yes
C(29) C(30) 1.41(1) . yes
C(29) C(38) 1.40(1) . yes
C(30) C(31) 1.45(1) . yes
C(30) C(35) 1.46(1) . yes
C(31) C(32) 1.34(1) . yes
C(32) C(33) 1.39(1) . yes
C(33) C(34) 1.38(1) . yes
C(34) C(35) 1.40(1) . yes
C(35) C(36) 1.38(1) . yes
C(36) C(37) 1.37(1) . yes
C(37) C(38) 1.422(10) . yes
C(39) C(40) 1.30(2) . yes
C(39) C(44) 1.32(1) . yes
C(40) C(41) 1.42(2) . yes
C(41) C(42) 1.51(2) . yes
C(42) C(43) 1.30(2) . yes
C(43) C(44) 1.55(2) . yes
C(45) C(46) 1.42(2) . yes
C(45) C(50) 1.21(3) . yes
C(46) C(47) 1.29(2) . yes
C(47) C(48) 1.22(4) . yes
C(48) C(49) 1.61(4) . yes
C(49) C(50) 1.26(4) . yes
C(51) C(52) 1.07(3) . yes
C(52) C(53) 1.19(4) . yes
C(53) C(54) 1.44(4) . yes

loop_
_geom_contact_atom_site_label_1
_geom_contact_atom_site_label_2
_geom_contact_distance
_geom_contact_site_symmetry_2
La(1) O(2) 2.684(6) .
La(1) O(2) 2.684(6) 6_556
O(6) C(49) 3.37(5) 4_556
O(6) C(15) 3.54(3) 4_656
C(5) C(35) 3.53(1) 2_545
C(10) C(23) 3.49(2) 5_556
C(10) C(22) 3.57(1) 5_556
C(14) C(25) 3.36(2) 2_545
C(15) C(25) 3.52(2) 2_545
C(31) C(42) 3.56(2) 3_554
C(40) C(51) 3.51(3) 1_455
C(41) C(51) 3.38(3) 1_455

loop_
_geom_torsion_atom_site_label_1
_geom_torsion_atom_site_label_2
_geom_torsion_atom_site_label_3
_geom_torsion_atom_site_label_4
_geom_torsion
_geom_torsion_site_symmetry_1
_geom_torsion_site_symmetry_2
_geom_torsion_site_symmetry_3
_geom_torsion_site_symmetry_4
_geom_torsion_publ_flag
La(1) O(1) As(1) C(1) 148(4) 1_555 1_555 1_555 1_555 yes
La(1) O(1) As(1) C(7) -90(4) 1_555 1_555 1_555 1_555 yes
La(1) O(1) As(1) C(13) 29(4) 1_555 1_555 1_555 1_555 yes
La(1) O(1) As(1) C(1) 148(4) 1_555 6_556 6_556 6_556 yes
La(1) O(1) As(1) C(7) -90(4) 1_555 6_556 6_556 6_556 yes
La(1) O(1) As(1) C(13) 29(4) 1_555 6_556 6_556 6_556 yes
La(1) O(2) C(38) C(29) -84.7(8) 1_555 1_555 1_555 1_555 yes
La(1) O(2) C(38) C(37) 95.2(8) 1_555 1_555 1_555 1_555 yes
La(1) O(2) C(38) C(29) -84.7(8) 1_555 6_556 6_556 6_556 yes
La(1) O(2) C(38) C(37) 95.2(8) 1_555 6_556 6_556 6_556 yes
La(1) O(3) C(19) C(20) 90.5(8) 1_555 1_555 1_555 1_555 yes
La(1) O(3) C(19) C(28) -89.9(8) 1_555 1_555 1_555 1_555 yes
La(1) O(3) C(19) C(20) 90.5(8) 1_555 6_556 6_556 6_556 yes
La(1) O(3) C(19) C(28) -89.9(8) 1_555 6_556 6_556 6_556 yes
La(1) O(4) As(2) As(2) -180.0 1_555 1_555 1_555 6_556 yes
La(1) O(4) As(2) C(39) -125.7(3) 1_555 1_555 1_555 1_555 yes
La(1) O(4) As(2) C(39) 114.6(4) 1_555 1_555 1_555 6_556 yes
La(1) O(4) As(2) C(45) -5.0(5) 1_555 1_555 1_555 1_555 yes
La(1) O(4) As(2) As(2) 180.0 1_555 1_555 6_556 1_555 yes
La(1) O(4) As(2) C(39) 114.6(4) 1_555 1_555 6_556 1_555 yes
La(1) O(4) As(2) C(39) -125.7(3) 1_555 1_555 6_556 6_556 yes
La(1) O(4) As(2) C(45) -5.0(5) 1_555 1_555 6_556 6_556 yes
As(1) O(1) La(1) O(1) -52(4) 1_555 1_555 1_555 6_556 yes
As(1) O(1) La(1) O(2) -26(4) 1_555 1_555 1_555 1_555 yes
As(1) O(1) La(1) O(2) -78(4) 1_555 1_555 1_555 6_556 yes
As(1) O(1) La(1) O(3) 43(4) 1_555 1_555 1_555 1_555 yes
As(1) O(1) La(1) O(3) -148(4) 1_555 1_555 1_555 6_556 yes
As(1) O(1) La(1) O(4) 127(4) 1_555 1_555 1_555 1_555 yes
As(1) C(1) C(2) C(3) -172.9(7) 1_555 1_555 1_555 1_555 yes
As(1) C(1) C(6) C(5) 174.0(7) 1_555 1_555 1_555 1_555 yes
As(1) C(7) C(8) C(9) 175.6(7) 1_555 1_555 1_555 1_555 yes
As(1) C(7) C(12) C(11) -174.0(8) 1_555 1_555 1_555 1_555 yes
As(1) C(13) C(14) C(15) 170(1) 1_555 1_555 1_555 1_555 yes
As(1) C(13) C(18) C(17) 176.5(7) 1_555 1_555 1_555 1_555 yes
As(2) As(2) C(39) C(40) 70(1) 1_555 6_556 1_555 1_555 yes
As(2) As(2) C(39) C(44) -124.4(8) 1_555 6_556 1_555 1_555 yes
As(2) As(2) C(39) C(40) -129.7(8) 1_555 6_556 6_556 6_556 yes
As(2) As(2) C(39) C(44) 69.8(9) 1_555 6_556 6_556 6_556 yes
As(2) As(2) C(45) C(46) 133(4) 1_555 6_556 6_556 6_556 yes
As(2) As(2) C(45) C(50) -26(5) 1_555 6_556 6_556 6_556 yes
As(2) O(4) La(1) O(1) -145.7(2) 1_555 1_555 1_555 1_555 yes
As(2) O(4) La(1) O(1) 34.3(2) 1_555 1_555 1_555 6_556 yes
As(2) O(4) La(1) O(2) -65.5(3) 1_555 1_555 1_555 1_555 yes
As(2) O(4) La(1) O(2) 114.5(3) 1_555 1_555 1_555 6_556 yes
As(2) O(4) La(1) O(3) -53.8(2) 1_555 1_555 1_555 1_555 yes
As(2) O(4) La(1) O(3) 126.2(2) 1_555 1_555 1_555 6_556 yes
As(2) O(4) As(2) C(39) -65.4(4) 1_555 1_555 6_556 1_555 yes
As(2) O(4) As(2) C(39) 54.3(3) 1_555 1_555 6_556 6_556 yes
As(2) O(4) As(2) C(45) 175.0(5) 1_555 1_555 6_556 6_556 yes
As(2) C(39) As(2) O(4) 59.5(2) 1_555 1_555 6_556 1_555 yes
As(2) C(39) As(2) C(39) -58.0(3) 1_555 1_555 6_556 6_556 yes
As(2) C(39) As(2) C(45) -176.3(4) 1_555 1_555 6_556 6_556 yes
As(2) C(39) C(40) C(41) -145(1) 1_555 1_555 1_555 1_555 yes
As(2) C(39) C(44) C(43) 157.0(8) 1_555 1_555 1_555 1_555 yes
As(2) C(39) As(2) O(4) -55.8(2) 1_555 6_556 6_556 1_555 yes
As(2) C(39) As(2) C(39) 65.7(4) 1_555 6_556 6_556 1_555 yes
As(2) C(39) As(2) C(45) -178.9(4) 1_555 6_556 6_556 6_556 yes
As(2) C(39) C(40) C(41) 176(1) 1_555 6_556 6_556 6_556 yes
As(2) C(39) C(44) C(43) -167.5(8) 1_555 6_556 6_556 6_556 yes
As(2) C(45) C(46) C(47) 177(1) 1_555 1_555 1_555 1_555 yes
As(2) C(45) C(50) C(49) 179(2) 1_555 1_555 1_555 1_555 yes
O(1) La(1) O(2) C(38) 145.0(5) 1_555 1_555 1_555 1_555 yes
O(1) La(1) O(2) C(38) -37.3(5) 1_555 1_555 6_556 6_556 yes
O(1) La(1) O(3) C(19) -29.4(6) 1_555 1_555 1_555 1_555 yes
O(1) La(1) O(3) C(19) 145.5(6) 1_555 1_555 6_556 6_556 yes
O(1) As(1) C(1) C(2) -33.0(8) 1_555 1_555 1_555 1_555 yes
O(1) As(1) C(1) C(6) 153.6(7) 1_555 1_555 1_555 1_555 yes
O(1) As(1) C(7) C(8) -25.6(8) 1_555 1_555 1_555 1_555 yes
O(1) As(1) C(7) C(12) 146.8(7) 1_555 1_555 1_555 1_555 yes
O(1) As(1) C(13) C(14) 154.6(9) 1_555 1_555 1_555 1_555 yes
O(1) As(1) C(13) C(18) -24.0(7) 1_555 1_555 1_555 1_555 yes
O(2) La(1) O(2) C(38) -117.4(6) 1_555 1_555 6_556 6_556 yes
O(2) La(1) O(3) C(19) 52.7(6) 1_555 1_555 1_555 1_555 yes
O(2) La(1) O(3) C(19) 64.3(6) 1_555 1_555 6_556 6_556 yes
O(2) C(38) C(29) C(28) 2(1) 1_555 1_555 1_555 1_555 yes
O(2) C(38) C(29) C(30) -178.5(7) 1_555 1_555 1_555 1_555 yes
O(2) C(38) C(37) C(36) 179.4(8) 1_555 1_555 1_555 1_555 yes
O(3) La(1) O(2) C(38) 50.2(5) 1_555 1_555 1_555 1_555 yes
O(3) La(1) O(2) C(38) -131.1(5) 1_555 1_555 6_556 6_556 yes
O(3) La(1) O(3) C(19) -121.8(6) 1_555 1_555 6_556 6_556 yes
O(3) C(19) C(20) C(21) -177.1(8) 1_555 1_555 1_555 1_555 yes
O(3) C(19) C(28) C(27) 174.2(7) 1_555 1_555 1_555 1_555 yes
O(3) C(19) C(28) C(29) 0(1) 1_555 1_555 1_555 1_555 yes
O(4) La(1) O(2) C(38) 62.6(6) 1_555 1_555 1_555 1_555 yes
O(4) La(1) O(2) C(38) 62.6(6) 1_555 1_555 6_556 6_556 yes
O(4) La(1) O(3) C(19) -121.8(6) 1_555 1_555 1_555 1_555 yes
O(4) La(1) O(3) C(19) -121.8(6) 1_555 1_555 6_556 6_556 yes
O(4) As(2) As(2) C(39) 120.8(3) 1_555 1_555 6_556 1_555 yes
O(4) As(2) As(2) C(39) -120.8(3) 1_555 1_555 6_556 6_556 yes
O(4) As(2) As(2) C(45) -107(4) 1_555 1_555 6_556 6_556 yes
O(4) As(2) C(39) C(40) 174.5(7) 1_555 1_555 1_555 1_555 yes
O(4) As(2) C(39) C(44) 14.0(9) 1_555 1_555 1_555 1_555 yes
O(4) As(2) C(39) C(40) 129(1) 1_555 1_555 6_556 6_556 yes
O(4) As(2) C(39) C(44) -65.0(8) 1_555 1_555 6_556 6_556 yes
O(4) As(2) C(45) C(46) 27(1) 1_555 1_555 1_555 1_555 yes
O(4) As(2) C(45) C(50) -132(1) 1_555 1_555 1_555 1_555 yes
O(4) As(2) As(2) C(39) -120.8(3) 1_555 6_556 1_555 1_555 yes
O(4) As(2) As(2) C(39) 120.8(3) 1_555 6_556 1_555 6_556 yes
O(4) As(2) As(2) C(45) -107(4) 1_555 6_556 1_555 1_555 yes
O(4) As(2) C(39) C(40) 129(1) 1_555 6_556 1_555 1_555 yes
O(4) As(2) C(39) C(44) -65.0(8) 1_555 6_556 1_555 1_555 yes
O(4) As(2) C(39) C(40) 174.5(7) 1_555 6_556 6_556 6_556 yes
O(4) As(2) C(39) C(44) 14.0(9) 1_555 6_556 6_556 6_556 yes
O(4) As(2) C(45) C(46) 27(1) 1_555 6_556 6_556 6_556 yes
O(4) As(2) C(45) C(50) -132(1) 1_555 6_556 6_556 6_556 yes
O(5) C(51) C(52) C(53) 70(4) 1_555 1_555 1_555 1_555 yes
O(5) C(52) C(53) C(54) 30(3) 1_555 1_555 1_555 1_555 yes
O(5) C(54) C(53) C(52) -34(3) 1_555 1_555 1_555 1_555 yes
C(1) As(1) C(7) C(8) 95.6(7) 1_555 1_555 1_555 1_555 yes
C(1) As(1) C(7) C(12) -92.1(8) 1_555 1_555 1_555 1_555 yes
C(1) As(1) C(13) C(14) 34.5(10) 1_555 1_555 1_555 1_555 yes
C(1) As(1) C(13) C(18) -144.2(6) 1_555 1_555 1_555 1_555 yes
C(1) C(2) C(3) C(4) -3(1) 1_555 1_555 1_555 1_555 yes
C(1) C(6) C(5) C(4) 1(1) 1_555 1_555 1_555 1_555 yes
C(2) C(1) As(1) C(7) -153.9(7) 1_555 1_555 1_555 1_555 yes
C(2) C(1) As(1) C(13) 87.1(7) 1_555 1_555 1_555 1_555 yes
C(2) C(1) C(6) C(5) 0(1) 1_555 1_555 1_555 1_555 yes
C(2) C(3) C(4) C(5) 5(1) 1_555 1_555 1_555 1_555 yes
C(3) C(2) C(1) C(6) 0(1) 1_555 1_555 1_555 1_555 yes
C(3) C(4) C(5) C(6) -4(1) 1_555 1_555 1_555 1_555 yes
C(6) C(1) As(1) C(7) 32.6(9) 1_555 1_555 1_555 1_555 yes
C(6) C(1) As(1) C(13) -86.3(8) 1_555 1_555 1_555 1_555 yes
C(7) As(1) C(13) C(14) -85.2(9) 1_555 1_555 1_555 1_555 yes
C(7) As(1) C(13) C(18) 96.2(7) 1_555 1_555 1_555 1_555 yes
C(7) C(8) C(9) C(10) -2(1) 1_555 1_555 1_555 1_555 yes
C(7) C(12) C(11) C(10) 0(1) 1_555 1_555 1_555 1_555 yes
C(8) C(7) As(1) C(13) -145.8(7) 1_555 1_555 1_555 1_555 yes
C(8) C(7) C(12) C(11) -2(1) 1_555 1_555 1_555 1_555 yes
C(8) C(9) C(10) C(11) 0(1) 1_555 1_555 1_555 1_555 yes
C(9) C(8) C(7) C(12) 3(1) 1_555 1_555 1_555 1_555 yes
C(9) C(10) C(11) C(12) 1(1) 1_555 1_555 1_555 1_555 yes
C(12) C(7) As(1) C(13) 26.5(8) 1_555 1_555 1_555 1_555 yes
C(13) C(14) C(15) C(16) 4(2) 1_555 1_555 1_555 1_555 yes
C(13) C(18) C(17) C(16) 16(1) 1_555 1_555 1_555 1_555 yes
C(14) C(13) C(18) C(17) -2(1) 1_555 1_555 1_555 1_555 yes
C(14) C(15) C(16) C(17) 11(2) 1_555 1_555 1_555 1_555 yes
C(15) C(14) C(13) C(18) -10(2) 1_555 1_555 1_555 1_555 yes
C(15) C(16) C(17) C(18) -22(1) 1_555 1_555 1_555 1_555 yes
C(19) C(20) C(21) C(22) 2(1) 1_555 1_555 1_555 1_555 yes
C(19) C(28) C(27) C(22) 3(1) 1_555 1_555 1_555 1_555 yes
C(19) C(28) C(27) C(26) -173.8(8) 1_555 1_555 1_555 1_555 yes
C(19) C(28) C(29) C(30) -117.2(9) 1_555 1_555 1_555 1_555 yes
C(19) C(28) C(29) C(38) 61(1) 1_555 1_555 1_555 1_555 yes
C(20) C(19) C(28) C(27) -6(1) 1_555 1_555 1_555 1_555 yes
C(20) C(19) C(28) C(29) 179.9(7) 1_555 1_555 1_555 1_555 yes
C(20) C(21) C(22) C(23) 175.8(10) 1_555 1_555 1_555 1_555 yes
C(20) C(21) C(22) C(27) -5(1) 1_555 1_555 1_555 1_555 yes
C(21) C(20) C(19) C(28) 3(1) 1_555 1_555 1_555 1_555 yes
C(21) C(22) C(23) C(24) 178(1) 1_555 1_555 1_555 1_555 yes
C(21) C(22) C(27) C(26) 179.7(8) 1_555 1_555 1_555 1_555 yes
C(21) C(22) C(27) C(28) 2(1) 1_555 1_555 1_555 1_555 yes
C(22) C(23) C(24) C(25) 0(1) 1_555 1_555 1_555 1_555 yes
C(22) C(27) C(26) C(25) 2(1) 1_555 1_555 1_555 1_555 yes
C(22) C(27) C(28) C(29) 177.6(8) 1_555 1_555 1_555 1_555 yes
C(23) C(22) C(27) C(26) -1(1) 1_555 1_555 1_555 1_555 yes
C(23) C(22) C(27) C(28) -179.1(8) 1_555 1_555 1_555 1_555 yes
C(23) C(24) C(25) C(26) 1(1) 1_555 1_555 1_555 1_555 yes
C(24) C(23) C(22) C(27) 0(1) 1_555 1_555 1_555 1_555 yes
C(24) C(25) C(26) C(27) -2(1) 1_555 1_555 1_555 1_555 yes
C(25) C(26) C(27) C(28) -179.5(9) 1_555 1_555 1_555 1_555 yes
C(26) C(27) C(28) C(29) 0(1) 1_555 1_555 1_555 1_555 yes
C(27) C(28) C(29) C(30) 68(1) 1_555 1_555 1_555 1_555 yes
C(27) C(28) C(29) C(38) -112.5(8) 1_555 1_555 1_555 1_555 yes
C(28) C(29) C(30) C(31) 0(1) 1_555 1_555 1_555 1_555 yes
C(28) C(29) C(30) C(35) 177.8(8) 1_555 1_555 1_555 1_555 yes
C(28) C(29) C(38) C(37) -177.0(8) 1_555 1_555 1_555 1_555 yes
C(29) C(30) C(31) C(32) -179.3(9) 1_555 1_555 1_555 1_555 yes
C(29) C(30) C(35) C(34) -179.9(8) 1_555 1_555 1_555 1_555 yes
C(29) C(30) C(35) C(36) -1(1) 1_555 1_555 1_555 1_555 yes
C(29) C(38) C(37) C(36) 0(1) 1_555 1_555 1_555 1_555 yes
C(30) C(29) C(38) C(37) 1(1) 1_555 1_555 1_555 1_555 yes
C(30) C(31) C(32) C(33) -1(1) 1_555 1_555 1_555 1_555 yes
C(30) C(35) C(34) C(33) 0(1) 1_555 1_555 1_555 1_555 yes
C(30) C(35) C(36) C(37) 2(1) 1_555 1_555 1_555 1_555 yes
C(31) C(30) C(29) C(38) -179.1(8) 1_555 1_555 1_555 1_555 yes
C(31) C(30) C(35) C(34) -1(1) 1_555 1_555 1_555 1_555 yes
C(31) C(30) C(35) C(36) 177.4(8) 1_555 1_555 1_555 1_555 yes
C(31) C(32) C(33) C(34) 0(1) 1_555 1_555 1_555 1_555 yes
C(32) C(31) C(30) C(35) 2(1) 1_555 1_555 1_555 1_555 yes
C(32) C(33) C(34) C(35) 1(1) 1_555 1_555 1_555 1_555 yes
C(33) C(34) C(35) C(36) -179.3(10) 1_555 1_555 1_555 1_555 yes
C(34) C(35) C(36) C(37) -179.2(9) 1_555 1_555 1_555 1_555 yes
C(35) C(30) C(29) C(38) 0(1) 1_555 1_555 1_555 1_555 yes
C(35) C(36) C(37) C(38) -1(1) 1_555 1_555 1_555 1_555 yes
C(39) As(2) As(2) C(39) 118.5(5) 1_555 1_555 6_556 6_556 yes
C(39) As(2) As(2) C(45) 131(4) 1_555 1_555 6_556 6_556 yes
C(39) As(2) C(39) As(2) -58.0(3) 1_555 1_555 6_556 6_556 yes
C(39) As(2) C(39) C(40) 12(1) 1_555 1_555 6_556 6_556 yes
C(39) As(2) C(39) C(44) 177.6(8) 1_555 1_555 6_556 6_556 yes
C(39) As(2) C(45) C(46) 145.8(9) 1_555 1_555 1_555 1_555 yes
C(39) As(2) C(45) C(50) -14(1) 1_555 1_555 1_555 1_555 yes
C(39) As(2) As(2) C(39) -118.5(5) 1_555 6_556 1_555 6_556 yes
C(39) As(2) As(2) C(45) 12(4) 1_555 6_556 1_555 1_555 yes
C(39) As(2) C(39) As(2) 65.7(4) 1_555 6_556 6_556 1_555 yes
C(39) As(2) C(39) C(40) -63.9(7) 1_555 6_556 6_556 6_556 yes
C(39) As(2) C(39) C(44) 135.5(10) 1_555 6_556 6_556 6_556 yes
C(39) As(2) C(45) C(46) -96.2(9) 1_555 6_556 6_556 6_556 yes
C(39) As(2) C(45) C(50) 103(1) 1_555 6_556 6_556 6_556 yes
C(39) C(40) C(41) C(42) -21(2) 1_555 1_555 1_555 1_555 yes
C(39) C(44) C(43) C(42) -3(1) 1_555 1_555 1_555 1_555 yes
C(40) C(39) As(2) C(45) 51.5(9) 1_555 1_555 1_555 1_555 yes
C(40) C(39) As(2) C(45) -105(1) 1_555 1_555 6_556 6_556 yes
C(40) C(39) C(44) C(43) -1(1) 1_555 1_555 1_555 1_555 yes
C(40) C(41) C(42) C(43) 16(2) 1_555 1_555 1_555 1_555 yes
C(41) C(40) C(39) C(44) 14(2) 1_555 1_555 1_555 1_555 yes
C(41) C(42) C(43) C(44) -5(2) 1_555 1_555 1_555 1_555 yes
C(44) C(39) As(2) C(45) -109.1(9) 1_555 1_555 1_555 1_555 yes
C(44) C(39) As(2) C(45) 59.3(9) 1_555 1_555 6_556 6_556 yes
C(45) As(2) As(2) C(45) 144(8) 1_555 1_555 6_556 6_556 yes
C(45) C(46) C(47) C(48) 7(2) 1_555 1_555 1_555 1_555 yes
C(45) C(50) C(49) C(48) -3(3) 1_555 1_555 1_555 1_555 yes
C(46) C(45) C(50) C(49) 19(3) 1_555 1_555 1_555 1_555 yes
C(46) C(47) C(48) C(49) 8(3) 1_555 1_555 1_555 1_555 yes
C(47) C(46) C(45) C(50) -22(2) 1_555 1_555 1_555 1_555 yes
C(47) C(48) C(49) C(50) -11(3) 1_555 1_555 1_555 1_555 yes
C(51) O(5) C(52) C(53) -122(3) 1_555 1_555 1_555 1_555 yes
C(51) O(5) C(54) C(53) 61(2) 1_555 1_555 1_555 1_555 yes
C(51) C(52) O(5) C(54) 92(2) 1_555 1_555 1_555 1_555 yes
C(51) C(52) C(53) C(54) -28(5) 1_555 1_555 1_555 1_555 yes
C(52) O(5) C(54) C(53) 23(2) 1_555 1_555 1_555 1_555 yes
C(52) C(51) O(5) C(54) -78(2) 1_555 1_555 1_555 1_555 yes
C(53) C(52) O(5) C(54) -29(2) 1_555 1_555 1_555 1_555 yes
